data_2212748
loop_
_publ_author_name
'Xiu-Ying Yang'
'Yu-Feng Li'
'Jian Zheng'
'Fang-Fang Jian'

_publ_section_title
;
 <i>N</i>-3,5-Dimethyl-[1-(4-nitrophenyl)ethylidene]aniline
;
_journal_coeditor_code AT2207
_journal_issue 4
_journal_name_full 'Acta Crystallographica Section E'
_journal_page_first o1611
_journal_page_last o1612
_journal_paper_doi 10.1107/S1600536807001365
_journal_volume 63
_journal_year 2007
_chemical_formula_iupac 'C16 H16 N2 O2'
_chemical_formula_moiety 'C16 H16 N2 O2'
_chemical_formula_sum 'C16 H16 N2 O2'
_chemical_formula_weight 268.31
_chemical_name_systematic
;
<i>N</i>-3,5-Dimethyl-[1-(4-nitrophenyl)ethylidene]aniline
;
_space_group_IT_number 14
_symmetry_cell_setting monoclinic
_symmetry_space_group_name_Hall '-P 2ybc'
_symmetry_space_group_name_H-M 'P 1 21/c 1'
_atom_sites_solution_hydrogens geom
_atom_sites_solution_primary direct
_atom_sites_solution_secondary difmap
_audit_creation_method SHELXL-97
_cell_angle_alpha 90.00
_cell_angle_beta 96.35(3)
_cell_angle_gamma 90.00
_cell_formula_units_Z 4
_cell_length_a 8.5850(17)
_cell_length_b 7.1820(14)
_cell_length_c 23.786(5)
_cell_measurement_reflns_used 25
_cell_measurement_temperature 293(2)
_cell_measurement_theta_max 26.95
_cell_measurement_theta_min 1.72
_cell_volume 1457.6(5)
_computing_cell_refinement 'CAD-4-PC Software'
_computing_data_collection 'CAD-4-PC Software (Enraf--Nonius, 1992)'
_computing_data_reduction 'NRCVAX (Gabe <i>et al.</i>,  1989)'
_computing_molecular_graphics 'SHELXTL/PC (Sheldrick, 1990)'
_computing_publication_material 'WinGX (Farrugia, 1999)'
_computing_structure_refinement 'SHELXL97 (Sheldrick, 1997)'
_computing_structure_solution 'SHELXS97 (Sheldrick, 1997)'
_diffrn_ambient_temperature 293(2)
_diffrn_measured_fraction_theta_full 0.988
_diffrn_measured_fraction_theta_max 0.988
_diffrn_measurement_device_type 'Enraf--Nonius CAD-4'
_diffrn_measurement_method \w
_diffrn_radiation_monochromator graphite
_diffrn_radiation_source 'fine-focus sealed tube'
_diffrn_radiation_type MoK\a
_diffrn_radiation_wavelength 0.71073
_diffrn_reflns_av_R_equivalents 0.0206
_diffrn_reflns_av_sigmaI/netI 0.0478
_diffrn_reflns_limit_h_max 10
_diffrn_reflns_limit_h_min 0
_diffrn_reflns_limit_k_max 8
_diffrn_reflns_limit_k_min 0
_diffrn_reflns_limit_l_max 28
_diffrn_reflns_limit_l_min -28
_diffrn_reflns_number 3335
_diffrn_reflns_theta_full 26.95
_diffrn_reflns_theta_max 26.95
_diffrn_reflns_theta_min 1.72
_diffrn_standards_decay_% 0
_diffrn_standards_interval_count 100
_diffrn_standards_number 3
_exptl_absorpt_coefficient_mu 0.082
_exptl_absorpt_correction_T_max 0.985
_exptl_absorpt_correction_T_min 0.981
_exptl_absorpt_correction_type none
_exptl_crystal_colour yellow
_exptl_crystal_density_diffrn 1.223
_exptl_crystal_density_method 'not measured'
_exptl_crystal_description block
_exptl_crystal_F_000 568
_exptl_crystal_size_max 0.25
_exptl_crystal_size_mid 0.20
_exptl_crystal_size_min 0.18
_refine_diff_density_max 0.253
_refine_diff_density_min -0.231
_refine_ls_extinction_method none
_refine_ls_goodness_of_fit_ref 1.020
_refine_ls_hydrogen_treatment constr
_refine_ls_matrix_type full
_refine_ls_number_parameters 181
_refine_ls_number_reflns 3130
_refine_ls_number_restraints 0
_refine_ls_restrained_S_all 1.020
_refine_ls_R_factor_all 0.1594
_refine_ls_R_factor_gt 0.0645
_refine_ls_shift/su_max 0.000
_refine_ls_shift/su_mean 0.000
_refine_ls_structure_factor_coef Fsqd
_refine_ls_weighting_details 'calc w=1/[\s^2^(Fo^2^)+(0.1245P)^2^+0.0362P] where P=(Fo^2^+2Fc^2^)/3'
_refine_ls_weighting_scheme calc
_refine_ls_wR_factor_gt 0.1850
_refine_ls_wR_factor_ref 0.2357
_reflns_number_gt 1342
_reflns_number_total 3130
_reflns_threshold_expression I>2\s(I)
_cod_data_source_file at2207.cif
_cod_data_source_block I
_cod_original_sg_symbol_H-M 'P 21/c'
_cod_database_code 2212748
_cod_database_fobs_code 2212748

loop_
_symmetry_equiv_pos_as_xyz
'x, y, z'
'-x, y+1/2, -z+1/2'
'-x, -y, -z'
'x, -y-1/2, z-1/2'

loop_
_atom_site_type_symbol
_atom_site_label
_atom_site_fract_x
_atom_site_fract_y
_atom_site_fract_z
_atom_site_U_iso_or_equiv
_atom_site_adp_type
_atom_site_calc_flag
_atom_site_occupancy
C C1 0.1433(4) 1.0886(5) -0.05903(13) 0.0670(8) Uani d 1
C C2 0.2483(4) 1.1680(5) -0.01796(15) 0.0768(9) Uani d 1
H H2 0.2729 1.2938 -0.0196 0.080 Uiso calc 1
C C3 0.3165(3) 1.0583(5) 0.02560(13) 0.0695(9) Uani d 1
H H3 0.3875 1.1108 0.0535 0.080 Uiso calc 1
C C4 0.2800(3) 0.8691(4) 0.02827(12) 0.0617(8) Uani d 1
C C5 0.1750(4) 0.7935(4) -0.01451(12) 0.0653(8) Uani d 1
H H5 0.1509 0.6673 -0.0136 0.080 Uiso calc 1
C C6 0.1061(4) 0.9022(5) -0.05809(12) 0.0698(9) Uani d 1
H H6 0.0358 0.8505 -0.0864 0.080 Uiso calc 1
C C7 0.3722(4) 0.4621(4) 0.12301(12) 0.0638(8) Uani d 1
C C8 0.5295(4) 0.4046(4) 0.13398(13) 0.0682(8) Uani d 1
H H8 0.6024 0.4422 0.1101 0.080 Uiso calc 1
C C9 0.5760(3) 0.2922(4) 0.18014(13) 0.0651(8) Uani d 1
C C10 0.4628(3) 0.2340(4) 0.21488(12) 0.0651(8) Uani d 1
H H10 0.4926 0.1578 0.2458 0.080 Uiso calc 1
C C11 0.3051(3) 0.2893(4) 0.20349(13) 0.0647(8) Uani d 1
C C12 0.2619(3) 0.4008(4) 0.15772(13) 0.0673(8) Uani d 1
H H12 0.1576 0.4360 0.1497 0.080 Uiso calc 1
C C13 0.3459(3) 0.7516(4) 0.07781(12) 0.0615(8) Uani d 1
C C14 0.4314(5) 0.8501(5) 0.12721(14) 0.0900(11) Uani d 1
H H14A 0.4691 0.7607 0.1555 0.080 Uiso calc 1
H H14B 0.3617 0.9356 0.1428 0.080 Uiso calc 1
H H14C 0.5185 0.9172 0.1151 0.080 Uiso calc 1
C C15 0.1860(4) 0.2223(5) 0.24078(14) 0.0885(11) Uani d 1
H H15A 0.2371 0.1475 0.2708 0.080 Uiso calc 1
H H15B 0.1079 0.1492 0.2188 0.080 Uiso calc 1
H H15C 0.1371 0.3274 0.2565 0.080 Uiso calc 1
C C16 0.7449(4) 0.2316(5) 0.19295(15) 0.0878(11) Uani d 1
H H16A 0.7556 0.1548 0.2262 0.080 Uiso calc 1
H H16B 0.8106 0.3394 0.1993 0.080 Uiso calc 1
H H16C 0.7758 0.1622 0.1615 0.080 Uiso calc 1
N N1 0.0686(3) 1.2085(5) -0.10508(13) 0.0804(8) Uani d 1
N N2 0.3202(3) 0.5776(3) 0.07516(10) 0.0688(7) Uani d 1
O O1 0.1035(3) 1.3728(5) -0.10528(13) 0.1193(11) Uani d 1
O O2 -0.0281(3) 1.1373(4) -0.14001(11) 0.1054(9) Uani d 1

loop_
_atom_site_aniso_label
_atom_site_aniso_U_11
_atom_site_aniso_U_22
_atom_site_aniso_U_33
_atom_site_aniso_U_12
_atom_site_aniso_U_13
_atom_site_aniso_U_23
C1 0.0629(18) 0.077(2) 0.0629(18) 0.0080(17) 0.0162(15) 0.0079(17)
C2 0.075(2) 0.065(2) 0.091(2) -0.0046(17) 0.0113(19) 0.0079(19)
C3 0.0670(19) 0.066(2) 0.073(2) -0.0013(16) -0.0014(16) -0.0013(17)
C4 0.0620(17) 0.064(2) 0.0605(18) 0.0002(15) 0.0113(14) -0.0071(15)
C5 0.078(2) 0.0588(18) 0.0591(18) 0.0004(16) 0.0078(15) -0.0045(15)
C6 0.072(2) 0.083(2) 0.0537(17) 0.0005(18) 0.0057(15) -0.0030(16)
C7 0.072(2) 0.0564(17) 0.0601(18) 0.0002(15) -0.0039(15) -0.0043(14)
C8 0.068(2) 0.0676(19) 0.0683(19) -0.0023(16) 0.0060(15) -0.0035(16)
C9 0.0641(19) 0.0603(18) 0.0686(19) 0.0070(15) -0.0023(15) -0.0103(16)
C10 0.072(2) 0.0613(19) 0.0607(17) 0.0025(16) 0.0008(15) -0.0069(14)
C11 0.0649(19) 0.0599(18) 0.0682(19) -0.0047(15) 0.0031(15) -0.0060(16)
C12 0.0612(18) 0.069(2) 0.0695(18) 0.0009(16) -0.0011(15) -0.0044(17)
C13 0.0636(17) 0.061(2) 0.0585(18) 0.0011(15) 0.0024(14) -0.0047(14)
C14 0.119(3) 0.072(2) 0.074(2) -0.004(2) -0.013(2) -0.0058(18)
C15 0.079(2) 0.099(3) 0.088(2) -0.002(2) 0.0134(19) 0.010(2)
C16 0.073(2) 0.094(3) 0.094(2) 0.019(2) -0.0005(18) -0.009(2)
N1 0.0684(18) 0.091(2) 0.083(2) 0.0113(17) 0.0167(15) 0.0185(19)
N2 0.0766(17) 0.0618(17) 0.0654(16) 0.0012(13) -0.0044(12) -0.0006(13)
O1 0.105(2) 0.101(2) 0.147(3) -0.0019(18) -0.0092(17) 0.0456(19)
O2 0.108(2) 0.124(2) 0.0791(17) 0.0113(17) -0.0112(15) 0.0125(16)

loop_
_atom_type_symbol
_atom_type_description
_atom_type_scat_dispersion_real
_atom_type_scat_dispersion_imag
_atom_type_scat_source
C C 0.0033 0.0016 'International Tables Vol C Tables 4.2.6.8 and 6.1.1.4'
H H 0.0000 0.0000 'International Tables Vol C Tables 4.2.6.8 and 6.1.1.4'
N N 0.0061 0.0033 'International Tables Vol C Tables 4.2.6.8 and 6.1.1.4'
O O 0.0106 0.0060 'International Tables Vol C Tables 4.2.6.8 and 6.1.1.4'

loop_
_geom_angle_atom_site_label_1
_geom_angle_atom_site_label_2
_geom_angle_atom_site_label_3
_geom_angle
C6 C1 C2 121.7(3)
C6 C1 N1 119.7(3)
C2 C1 N1 118.6(3)
C1 C2 C3 119.1(3)
C1 C2 H2 120.5
C3 C2 H2 120.5
C2 C3 C4 120.7(3)
C2 C3 H3 119.6
C4 C3 H3 119.6
C5 C4 C3 118.4(3)
C5 C4 C13 120.6(3)
C3 C4 C13 120.9(3)
C6 C5 C4 121.2(3)
C6 C5 H5 119.4
C4 C5 H5 119.4
C1 C6 C5 118.8(3)
C1 C6 H6 120.6
C5 C6 H6 120.6
C12 C7 C8 119.8(3)
C12 C7 N2 118.6(3)
C8 C7 N2 121.5(3)
C9 C8 C7 120.3(3)
C9 C8 H8 119.9
C7 C8 H8 119.9
C8 C9 C10 118.8(3)
C8 C9 C16 120.9(3)
C10 C9 C16 120.3(3)
C9 C10 C11 121.0(3)
C9 C10 H10 119.5
C11 C10 H10 119.5
C12 C11 C10 119.2(3)
C12 C11 C15 120.9(3)
C10 C11 C15 119.9(3)
C11 C12 C7 120.9(3)
C11 C12 H12 119.6
C7 C12 H12 119.6
N2 C13 C14 125.0(3)
N2 C13 C4 117.7(3)
C14 C13 C4 117.3(3)
C13 C14 H14A 109.5
C13 C14 H14B 109.5
H14A C14 H14B 109.5
C13 C14 H14C 109.5
H14A C14 H14C 109.5
H14B C14 H14C 109.5
C11 C15 H15A 109.5
C11 C15 H15B 109.5
H15A C15 H15B 109.5
C11 C15 H15C 109.5
H15A C15 H15C 109.5
H15B C15 H15C 109.5
C9 C16 H16A 109.5
C9 C16 H16B 109.5
H16A C16 H16B 109.5
C9 C16 H16C 109.5
H16A C16 H16C 109.5
H16B C16 H16C 109.5
O1 N1 O2 123.6(3)
O1 N1 C1 118.7(3)
O2 N1 C1 117.7(3)
C13 N2 C7 119.4(3)

loop_
_geom_bond_atom_site_label_1
_geom_bond_atom_site_label_2
_geom_bond_distance
C1 C6 1.377(4)
C1 C2 1.378(4)
C1 N1 1.482(4)
C2 C3 1.379(4)
C2 H2 0.9300
C3 C4 1.397(4)
C3 H3 0.9300
C4 C5 1.393(4)
C4 C13 1.508(4)
C5 C6 1.377(4)
C5 H5 0.9300
C6 H6 0.9300
C7 C12 1.395(4)
C7 C8 1.409(4)
C7 N2 1.439(4)
C8 C9 1.386(4)
C8 H8 0.9300
C9 C10 1.407(4)
C9 C16 1.512(4)
C10 C11 1.408(4)
C10 H10 0.9300
C11 C12 1.369(4)
C11 C15 1.505(4)
C12 H12 0.9300
C13 N2 1.269(4)
C13 C14 1.493(4)
C14 H14A 0.9600
C14 H14B 0.9600
C14 H14C 0.9600
C15 H15A 0.9600
C15 H15B 0.9600
C15 H15C 0.9600
C16 H16A 0.9600
C16 H16B 0.9600
C16 H16C 0.9600
N1 O1 1.217(4)
N1 O2 1.220(4)
